data_4344924
loop_
_publ_author_name
'He, Hongming'
'Sun, Fuxing'
'Ma, Shengqian'
'Zhu, Guangshan'

_publ_section_title
;
 Reticular Synthesis of a Series of HKUST-like MOFs with Carbon Dioxide
 Capture and Separation
;
_journal_coden_ASTM INOCAJ
_journal_issue 17
_journal_name_full 'Inorganic Chemistry'
_journal_page_first 9071
_journal_page_last 9076
_journal_paper_doi 10.1021/acs.inorgchem.6b01592
_journal_volume 55
_journal_year 2016
_chemical_formula_sum 'C7 H3 Cu2 I N O5'
_chemical_formula_weight 435.100
_space_group_IT_number 129
_symmetry_Int_Tables_number 129
_symmetry_space_group_name_Hall '-P 4a 2a'
_symmetry_space_group_name_H-M 'P 4/n m m :2'
_audit_creation_date 2016-05-09
_audit_creation_method SHELXL-97
_audit_update_record 2016-05-09
_cell_angle_alpha 90.000
_cell_angle_beta 90.000
_cell_angle_gamma 90.000
_cell_formula_units_Z 8
_cell_length_a 19.1501(17)
_cell_length_b 19.1501(17)
_cell_length_c 11.1190(12)
_cell_volume 4077.6(7)
_refine_ls_R_factor_all 0.041
_cod_data_source_file ic6b01592_si_003.cif
_cod_data_source_block compound2
_cod_original_cell_volume 4077.6(8)
_cod_original_sg_symbol_Hall -P_4a_2a
_cod_original_sg_symbol_H-M 'P 4/n m m'
_cod_database_code 4344924

loop_
_symmetry_equiv_pos_site_id
_symmetry_equiv_pos_as_xyz
1 x,y,z
2 1/2-y,x,z
3 1/2-x,1/2-y,z
4 y,1/2-x,z
5 1/2+x,-y,-z
6 -x,1/2+y,-z
7 1/2+y,1/2+x,-z
8 -y,-x,-z
9 -x,-y,-z
10 1/2+y,-x,-z
11 1/2+x,1/2+y,-z
12 -y,1/2+x,-z
13 1/2-x,y,z
14 x,1/2-y,z
15 1/2-y,1/2-x,z
16 y,x,z

loop_
_atom_site_aniso_label
_atom_site_aniso_U_11
_atom_site_aniso_U_22
_atom_site_aniso_U_33
_atom_site_aniso_U_12
_atom_site_aniso_U_13
_atom_site_aniso_U_23
C1 0.058(2) 0.0260(18) 0.046(2) -0.0002(16) -0.0196(19) -0.0023(16)
C2 0.0375(19) 0.0245(17) 0.0384(19) 0.0012(13) -0.0080(15) 0.0003(14)
C3 0.037(3) 0.026(2) 0.044(3) 0.00000 -0.011(2) 0.00000
C4 0.0281(16) 0.0247(17) 0.044(2) 0.0046(13) -0.0061(15) -0.0021(14)
Cu1 0.0207(2) 0.0207(2) 0.0280(4) 0.0035(2) -0.00763(17) -0.00763(17)
Cu2 0.0745(7) 0.0383(5) 0.0511(6) 0.00000 -0.0344(5) 0.00000
I1 0.0308(2) 0.0719(3) 0.0683(3) 0.00000 0.00382(17) 0.00000
N1 0.068(3) 0.025(2) 0.056(3) 0.00000 -0.029(3) 0.00000
O1 0.0480(15) 0.0240(12) 0.0491(16) 0.0011(10) -0.0177(12) 0.0023(11)
O2 0.0550(16) 0.0219(12) 0.0412(14) 0.0042(10) -0.0154(12) -0.0017(10)
O3 0.076(2) 0.076(2) 0.051(3) -0.010(3) -0.0260(17) -0.0260(17)

loop_
_atom_site_label
_atom_site_type_symbol
_atom_site_fract_x
_atom_site_fract_y
_atom_site_fract_z
_atom_site_occupancy
_atom_site_symmetry_multiplicity
_atom_site_Wyckoff_symbol
_atom_site_calc_flag
_atom_site_thermal_displace_type
_atom_site_U_iso_or_equiv
C1 C 0.5792(2) 0.3092(2) 0.2423(4) 1.000 16 k d Uani 0.0434(9)
H1 H 0.5941 0.3511 0.2759 1.000 16 k calc Uiso 0.05200
C2 C 0.5343(2) 0.3119(2) 0.1458(3) 1.000 16 k d Uani 0.0335(8)
C3 C 0.5117(3) 0.2500 0.0958(5) 1.000 8 i d Uani 0.0358(11)
H3 H 0.4819 0.2500 0.0297 1.000 8 i calc Uiso 0.04300
C4 C 0.5159(2) 0.3816(2) 0.0921(3) 1.000 16 k d Uani 0.0322(7)
Cu1 Cu 0.5309(0) 0.5309(0) 0.0934(1) 1.000 8 j d Uani 0.0231(2)
Cu2 Cu 0.6808(1) 0.2500 0.4144(1) 1.000 8 i d Uani 0.0546(3)
I1 I 0.6292(0) 0.2500 0.6343(0) 1.000 8 i d Uani 0.05699(19)
N1 N 0.6024(3) 0.2500 0.2903(5) 1.000 8 i d Uani 0.0497(13)
O1 O 0.5162(2) 0.6185(1) 0.0057(3) 1.000 16 k d Uani 0.0404(6)
O2 O 0.5364(2) 0.4340(1) 0.1498(2) 1.000 16 k d Uani 0.0394(6)
O3 O 0.5735(2) 0.5735(2) 0.2543(4) 1.000 8 j d Uani 0.0677(14)

loop_
_atom_type_symbol
_atom_type_radius_bond
C 1.200
H 1.200
Cu 1.200
I 1.200
N 1.200
O 1.200

loop_
_geom_angle_atom_site_label_1
_geom_angle_atom_site_label_2
_geom_angle_atom_site_label_3
_geom_angle_site_symmetry_1
_geom_angle_site_symmetry_2
_geom_angle_site_symmetry_3
_geom_angle
_geom_angle_publ_flag
N1 C1 C2 . . . 123.7(4) no
C3 C2 C1 . . . 118.5(3) no
C3 C2 C4 . . . 122.0(3) no
C1 C2 C4 . . . 119.4(3) no
C2 C3 C2 . . 14 118.6(5) no
O1 C4 O2 9_665 . . 126.9(3) no
O1 C4 C2 9_665 . . 117.4(3) no
O2 C4 C2 . . . 115.7(3) no
O1 Cu1 O1 16 . . 89.96(18) no
O1 Cu1 O2 16 . 16 167.46(11) no
O1 Cu1 O2 . . 16 88.67(12) no
O1 Cu1 O2 16 . . 88.67(12) no
O1 Cu1 O2 . . . 167.46(11) no
O2 Cu1 O2 16 . . 89.96(18) no
O1 Cu1 O3 16 . . 98.36(14) no
O1 Cu1 O3 . . . 98.36(14) no
O2 Cu1 O3 16 . . 94.17(14) no
O2 Cu1 O3 . . . 94.17(14) no
O1 Cu1 Cu1 16 . 9_665 85.91(8) no
O1 Cu1 Cu1 . . 9_665 85.91(8) no
O2 Cu1 Cu1 16 . 9_665 81.56(8) no
O2 Cu1 Cu1 . . 9_665 81.56(8) no
O3 Cu1 Cu1 . . 9_665 173.93(17) no
N1 Cu2 I1 . . . 110.52(19) no
N1 Cu2 Cu2 . . 3_655 137.43(19) no
I1 Cu2 Cu2 . . 3_655 112.04(2) no
N1 Cu2 Cu2 . . 10_566 147.93(7) no
I1 Cu2 Cu2 . . 10_566 61.68(4) no
Cu2 Cu2 Cu2 3_655 . 10_566 60.26(2) no
N1 Cu2 Cu2 . . 12_646 147.93(6) no
I1 Cu2 Cu2 . . 12_646 61.68(4) no
Cu2 Cu2 Cu2 3_655 . 12_646 60.26(2) no
Cu2 Cu2 Cu2 10_566 . 12_646 59.47(5) no
N1 Cu2 I1 . . 10_566 102.94(9) no
I1 Cu2 I1 . . 10_566 111.54(2) no
Cu2 Cu2 I1 3_655 . 10_566 60.87(2) no
Cu2 Cu2 I1 10_566 . 10_566 58.56(3) no
Cu2 Cu2 I1 12_646 . 10_566 108.80(2) no
N1 Cu2 I1 . . 12_646 102.94(9) no
I1 Cu2 I1 . . 12_646 111.54(2) no
Cu2 Cu2 I1 3_655 . 12_646 60.87(2) no
Cu2 Cu2 I1 10_566 . 12_646 108.80(2) no
Cu2 Cu2 I1 12_646 . 12_646 58.56(3) no
I1 Cu2 I1 10_566 . 12_646 116.54(4) no
Cu2 I1 Cu2 . . 10_566 59.76(3) no
Cu2 I1 Cu2 . . 12_646 59.76(3) no
Cu2 I1 Cu2 10_566 . 12_646 58.26(4) no
C1 N1 C1 14 . . 116.9(5) no
C1 N1 Cu2 14 . . 121.2(2) no
C1 N1 Cu2 . . . 121.2(2) no
C4 O1 Cu1 9_665 . . 120.2(2) no
C4 O2 Cu1 . . . 125.2(2) no

loop_
_geom_bond_atom_site_label_1
_geom_bond_atom_site_label_2
_geom_bond_site_symmetry_1
_geom_bond_site_symmetry_2
_geom_bond_distance
_geom_bond_publ_flag
C1 N1 . . 1.329(5) no
C1 C2 . . 1.376(5) no
C2 C3 . . 1.379(4) no
C2 C4 . . 1.504(5) no
C3 C2 . 14 1.379(4) no
C4 O1 . 9_665 1.249(5) no
C4 O2 . . 1.254(4) no
Cu1 O1 . 16 1.960(3) no
Cu1 O1 . . 1.960(3) no
Cu1 O2 . 16 1.962(2) no
Cu1 O2 . . 1.962(2) no
Cu1 O3 . . 2.129(4) no
Cu1 Cu1 . 9_665 2.6667(12) no
Cu2 N1 . . 2.040(5) no
Cu2 I1 . . 2.6371(12) no
Cu2 Cu2 . 3_655 2.649(2) no
Cu2 Cu2 . 10_566 2.6702(14) no
Cu2 Cu2 . 12_646 2.6702(14) no
Cu2 I1 . 10_566 2.7207(7) no
Cu2 I1 . 12_646 2.7207(7) no
I1 Cu2 . 10_566 2.7207(7) no
I1 Cu2 . 12_646 2.7207(7) no
N1 C1 . 14 1.329(5) no
O1 C4 . 9_665 1.249(5) no

loop_
_cod_changelog_entry_id
_cod_changelog_entry_author
_cod_changelog_entry_date
_cod_changelog_entry_text
1 'Vaitkus, Antanas' 2022-05-09T03:25:00+03:00 'Updated bibliographic information.'
